data_4112627
loop_
_publ_author_name
'Pierre Thu\'ery'
'Claude Villiers'
'Jo\"el Jaud'
'Michel Ephritikhine'
'Bernardo Masci'

_publ_contact_author_address
;
      CEA/Saclay, SCM (CNRS URA 331)
      B\^at. 125
      91191 Gif-sur-Yvette
      France
;
_publ_contact_author_email thuery@drecam.cea.fr
_publ_contact_author_fax '33 1 69 08 66 40'
_publ_contact_author_name 'P. Thu\'ery'
_publ_contact_author_phone '33 01 69 08 63 29'
_publ_section_title
;
 Uranyl-Based Metallamacrocycles: Tri- and Tetranuclear Complexes with
 (2R,3R,4S,5S)-Tetrahydrofurantetracarboxylic Acid
;
_journal_name_full 'Journal of the American Chemical Society'
_journal_page_first 6838
_journal_page_last 6839
_journal_paper_doi 10.1021/ja0485964
_journal_volume 126
_journal_year 2004
_chemical_formula_sum 'C82 H156 N8 O48 U4'
_chemical_formula_weight 2974.27
_space_group_IT_number 87
_symmetry_cell_setting tetragonal
_symmetry_space_group_name_Hall '-I 4'
_symmetry_space_group_name_H-M 'I 4/m'
_atom_sites_solution_hydrogens geom
_atom_sites_solution_primary patter
_atom_sites_solution_secondary difmap
_audit_creation_method SHELXL-97
_cell_angle_alpha 90.00
_cell_angle_beta 90.00
_cell_angle_gamma 90.00
_cell_formula_units_Z 2
_cell_length_a 15.9353(16)
_cell_length_b 15.9353(16)
_cell_length_c 23.817(3)
_cell_measurement_reflns_used 30120
_cell_measurement_temperature 180(2)
_cell_measurement_theta_max 25.67
_cell_measurement_theta_min 5.14
_cell_volume 6047.9(11)
_computing_cell_refinement 'Eval-CCD (Duisenberg et al., 2003)'
_computing_data_collection 'Eval-CCD (Duisenberg et al., 2003)'
_computing_data_reduction 'Eval-CCD (Duisenberg et al., 2003)'
_computing_molecular_graphics 'SHELXTL (Sheldrick, 1999)'
_computing_publication_material 'SHELXTL (Sheldrick, 1999)'
_computing_structure_refinement 'SHELXL-97 (Sheldrick, 1997)'
_computing_structure_solution 'SHELXS-97 (Sheldrick, 1997)'
_diffrn_ambient_temperature 180(2)
_diffrn_measured_fraction_theta_full 0.940
_diffrn_measured_fraction_theta_max 0.940
_diffrn_measurement_device_type 'Nonius Kappa-CCD'
_diffrn_measurement_method '\f scans'
_diffrn_radiation_monochromator graphite
_diffrn_radiation_source 'fine-focus sealed tube'
_diffrn_radiation_type MoK\a
_diffrn_radiation_wavelength 0.71073
_diffrn_reflns_av_R_equivalents 0.0767
_diffrn_reflns_av_sigmaI/netI 0.0543
_diffrn_reflns_limit_h_max 18
_diffrn_reflns_limit_h_min -19
_diffrn_reflns_limit_k_max 19
_diffrn_reflns_limit_k_min -18
_diffrn_reflns_limit_l_max 29
_diffrn_reflns_limit_l_min -29
_diffrn_reflns_number 30120
_diffrn_reflns_theta_full 25.67
_diffrn_reflns_theta_max 25.67
_diffrn_reflns_theta_min 5.14
_diffrn_standards_decay_% 0
_diffrn_standards_interval_count 0
_diffrn_standards_interval_time 0
_diffrn_standards_number 0
_exptl_absorpt_coefficient_mu 5.422
_exptl_absorpt_correction_T_max 0.891
_exptl_absorpt_correction_T_min 0.682
_exptl_absorpt_correction_type multi-scan
_exptl_absorpt_process_details 'program SADABS (Sheldrick, 1996)'
_exptl_crystal_colour 'translucent light yellow'
_exptl_crystal_density_diffrn 1.633
_exptl_crystal_description platelet
_exptl_crystal_F_000 2912
_exptl_crystal_size_max 0.10
_exptl_crystal_size_mid 0.05
_exptl_crystal_size_min 0.02
_refine_diff_density_max 1.747
_refine_diff_density_min -1.147
_refine_diff_density_rms 0.168
_refine_ls_extinction_method none
_refine_ls_goodness_of_fit_ref 1.071
_refine_ls_hydrogen_treatment constr
_refine_ls_matrix_type full
_refine_ls_number_parameters 180
_refine_ls_number_reflns 2774
_refine_ls_number_restraints 96
_refine_ls_restrained_S_all 1.064
_refine_ls_R_factor_all 0.1254
_refine_ls_R_factor_gt 0.0627
_refine_ls_shift/su_max 0.000
_refine_ls_shift/su_mean 0.000
_refine_ls_structure_factor_coef Fsqd
_refine_ls_weighting_details 'calc w=1/[\s^2^(Fo^2^)+(0.0520P)^2^+15.0597P] where P=(Fo^2^+2Fc^2^)/3'
_refine_ls_weighting_scheme calc
_refine_ls_wR_factor_gt 0.1323
_refine_ls_wR_factor_ref 0.1669
_reflns_number_gt 1669
_reflns_number_total 2774
_reflns_threshold_expression >2sigma(I)
_cod_data_source_file ja0485964si20040311_042501.cif
_cod_data_source_block 2
_cod_original_cell_volume 6047.9(10)
_cod_database_code 4112627

loop_
_symmetry_equiv_pos_as_xyz
'x, y, z'
'-x, -y, z'
'-y, x, z'
'y, -x, z'
'x+1/2, y+1/2, z+1/2'
'-x+1/2, -y+1/2, z+1/2'
'-y+1/2, x+1/2, z+1/2'
'y+1/2, -x+1/2, z+1/2'
'-x, -y, -z'
'x, y, -z'
'y, -x, -z'
'-y, x, -z'
'-x+1/2, -y+1/2, -z+1/2'
'x+1/2, y+1/2, -z+1/2'
'y+1/2, -x+1/2, -z+1/2'
'-y+1/2, x+1/2, -z+1/2'

loop_
_atom_site_label
_atom_site_type_symbol
_atom_site_fract_x
_atom_site_fract_y
_atom_site_fract_z
_atom_site_U_iso_or_equiv
_atom_site_adp_type
_atom_site_occupancy
_atom_site_symmetry_multiplicity
_atom_site_calc_flag
_atom_site_refinement_flags
U U 0.23913(4) 0.77178(4) 0.5000 0.0521(3) Uani 1 2 d S
O1 O 0.1633(7) 0.8538(8) 0.5000 0.058(3) Uani 1 2 d S
O2 O 0.3162(9) 0.6901(7) 0.5000 0.070(4) Uani 1 2 d S
O3 O 0.3566(7) 0.8801(7) 0.5000 0.051(3) Uani 1 2 d S
O4 O 0.2873(6) 0.8182(6) 0.4133(4) 0.065(2) Uani 1 1 d U
O5 O 0.3331(10) 0.9163(10) 0.3552(7) 0.124(5) Uani 1 1 d U
O6 O 0.3100(6) 1.1577(5) 0.4404(4) 0.068(3) Uani 1 1 d U
O7 O 0.4143(17) 1.0871(13) 0.4054(15) 0.063(9) Uani 1 1 d DU
C1 C 0.3640(8) 0.9322(7) 0.4507(7) 0.057(4) Uani 1 1 d .
H1 H 0.4230 0.9446 0.4425 0.068 Uiso 1 1 calc R
C2 C 0.3164(7) 1.0126(7) 0.4665(6) 0.044(3) Uani 1 1 d .
H2 H 0.2583 1.0070 0.4536 0.053 Uiso 1 1 calc R
C3 C 0.3252(11) 0.8878(10) 0.4041(8) 0.078(5) Uani 1 1 d .
C4 C 0.3549(7) 1.0919(8) 0.4388(7) 0.067(4) Uani 1 1 d D
N N 0.4457(9) 1.2244(8) 0.3418(6) 0.069(5) Uani 1 1 d D
H0 H 0.4336 1.1833 0.3670 0.083 Uiso 1 1 calc R
C5 C 0.5154(10) 1.2723(14) 0.3685(8) 0.087(7) Uani 1 1 d DU
H5A H 0.5284 1.3202 0.3449 0.104 Uiso 1 1 calc R
H5B H 0.5648 1.2367 0.3694 0.104 Uiso 1 1 calc R
C6 C 0.4989(16) 1.3038(17) 0.4275(9) 0.092(7) Uani 1 1 d DU
H6A H 0.4475 1.3353 0.4280 0.137 Uiso 1 1 calc R
H6B H 0.5444 1.3391 0.4392 0.137 Uiso 1 1 calc R
H6C H 0.4942 1.2569 0.4526 0.137 Uiso 1 1 calc R
C7 C 0.4721(17) 1.1781(19) 0.2905(10) 0.070(13) Uani 1 1 d DU
H7A H 0.4262 1.1465 0.2743 0.084 Uiso 1 1 calc R
H7B H 0.5189 1.1408 0.2980 0.084 Uiso 1 1 calc R
C8 C 0.498(4) 1.251(3) 0.2537(13) 0.12(2) Uani 1 1 d DU
H8A H 0.4553 1.2942 0.2553 0.177 Uiso 1 1 calc R
H8B H 0.5040 1.2326 0.2156 0.177 Uiso 1 1 calc R
H8C H 0.5501 1.2740 0.2667 0.177 Uiso 1 1 calc R
C9 C 0.3665(10) 1.2715(17) 0.3360(13) 0.115(10) Uani 1 1 d DU
H9A H 0.3749 1.3228 0.3149 0.138 Uiso 1 1 calc R
H9B H 0.3433 1.2854 0.3725 0.138 Uiso 1 1 calc R
C10 C 0.309(3) 1.211(3) 0.305(2) 0.131(16) Uani 1 1 d DU
H10A H 0.2556 1.2372 0.2992 0.196 Uiso 1 1 calc R
H10B H 0.3029 1.1609 0.3261 0.196 Uiso 1 1 calc R
H10C H 0.3337 1.1984 0.2688 0.196 Uiso 1 1 calc R
O8 O 0.5000 0.5000 0.7225(12) 0.093(5) Uani 1 4 d SU
C11 C 0.5000 0.5000 0.6673(15) 0.080(6) Uani 1 4 d SU
O9 O 0.5000 0.5000 0.863(2) 0.178(15) Uiso 1 4 d S

loop_
_atom_site_aniso_label
_atom_site_aniso_U_11
_atom_site_aniso_U_22
_atom_site_aniso_U_33
_atom_site_aniso_U_23
_atom_site_aniso_U_13
_atom_site_aniso_U_12
U 0.0343(4) 0.0355(4) 0.0866(6) 0.000 0.000 -0.0100(3)
O1 0.052(7) 0.079(9) 0.044(7) 0.000 0.000 0.010(6)
O2 0.073(9) 0.038(7) 0.099(11) 0.000 0.000 -0.005(6)
O3 0.041(6) 0.036(6) 0.077(9) 0.000 0.000 0.000(5)
O4 0.072(5) 0.055(5) 0.070(6) -0.007(4) 0.018(4) -0.016(4)
O5 0.125(5) 0.123(5) 0.123(5) 0.000(2) 0.001(2) -0.002(2)
O6 0.075(5) 0.050(5) 0.078(6) 0.014(4) 0.014(5) 0.024(4)
O7 0.065(11) 0.052(9) 0.070(13) 0.002(8) 0.015(8) 0.005(7)
C1 0.045(7) 0.038(7) 0.087(11) 0.006(7) 0.011(7) -0.003(5)
C2 0.030(6) 0.041(6) 0.063(8) 0.003(5) 0.011(5) 0.001(4)
C3 0.095(11) 0.063(9) 0.077(12) 0.030(9) 0.033(9) -0.003(8)
C4 0.064(9) 0.039(7) 0.097(12) 0.008(7) 0.006(9) 0.005(6)
N 0.089(12) 0.033(8) 0.085(13) 0.012(8) -0.033(10) -0.013(7)
C5 0.079(10) 0.090(10) 0.091(10) 0.012(8) 0.002(8) -0.005(8)
C6 0.085(10) 0.102(10) 0.088(11) -0.005(8) -0.009(8) -0.024(8)
C7 0.064(15) 0.073(15) 0.073(16) -0.001(10) 0.002(10) 0.004(9)
C8 0.12(2) 0.12(2) 0.12(2) 0.000(10) -0.002(10) 0.001(10)
C9 0.112(12) 0.119(13) 0.115(13) 0.010(9) 0.007(9) 0.006(9)
C10 0.128(18) 0.135(18) 0.129(18) 0.001(10) 0.004(10) 0.003(10)
O8 0.095(6) 0.095(6) 0.088(9) 0.000 0.000 0.000
C11 0.083(6) 0.083(6) 0.073(9) 0.000 0.000 0.000

loop_
_atom_type_symbol
_atom_type_description
_atom_type_scat_dispersion_real
_atom_type_scat_dispersion_imag
_atom_type_scat_source
C C 0.0033 0.0016 'International Tables Vol C Tables 4.2.6.8 and 6.1.1.4'
H H 0.0000 0.0000 'International Tables Vol C Tables 4.2.6.8 and 6.1.1.4'
N N 0.0061 0.0033 'International Tables Vol C Tables 4.2.6.8 and 6.1.1.4'
O O 0.0106 0.0060 'International Tables Vol C Tables 4.2.6.8 and 6.1.1.4'
U U -9.6767 9.6646 'International Tables Vol C Tables 4.2.6.8 and 6.1.1.4'

loop_
_geom_angle_atom_site_label_1
_geom_angle_atom_site_label_2
_geom_angle_atom_site_label_3
_geom_angle
_geom_angle_site_symmetry_1
_geom_angle_site_symmetry_3
O1 U O2 179.4(6) . .
O1 U O6 91.9(4) . 4_465
O2 U O6 88.6(4) . 4_465
O1 U O6 91.9(4) . 11_466
O2 U O6 88.6(4) . 11_466
O6 U O6 75.3(5) 4_465 11_466
O1 U O4 89.4(3) . 10_556
O2 U O4 90.3(3) . 10_556
O6 U O4 155.0(3) 4_465 10_556
O6 U O4 79.6(3) 11_466 10_556
O1 U O4 89.4(3) . .
O2 U O4 90.3(3) . .
O6 U O4 79.6(3) 4_465 .
O6 U O4 155.0(3) 11_466 .
O4 U O4 125.4(5) 10_556 .
O1 U O3 90.1(5) . .
O2 U O3 89.3(5) . .
O6 U O3 142.3(2) 4_465 .
O6 U O3 142.3(2) 11_466 .
O4 U O3 62.7(2) 10_556 .
O4 U O3 62.7(2) . .
C1 O3 C1 108.9(13) 10_556 .
C1 O3 U 116.7(7) 10_556 .
C1 O3 U 116.7(7) . .
C3 O4 U 125.7(10) . .
C4 O6 U 142.8(10) . 3_665
O3 C1 C3 107.8(10) . .
O3 C1 C2 103.9(11) . .
C3 C1 C2 112.6(12) . .
C1 C2 C4 112.3(9) . .
C1 C2 C2 104.2(8) . 10_556
C4 C2 C2 115.2(8) . 10_556
O5 C3 O4 121.3(18) . .
O5 C3 C1 119.2(15) . .
O4 C3 C1 119.4(14) . .
O7 C4 O6 120.1(15) . .
O7 C4 C2 121.6(13) . .
O6 C4 C2 115.9(10) . .
C9 N C7 114.7(9) . .
C9 N C5 114.7(9) . .
C7 N C5 113.2(9) . .
N C5 C6 115.8(16) . .
N C7 C8 100(2) . .
N C9 C10 104(2) . .

loop_
_geom_bond_atom_site_label_1
_geom_bond_atom_site_label_2
_geom_bond_distance
_geom_bond_site_symmetry_2
U O1 1.780(12) .
U O2 1.790(13) .
U O6 2.322(9) 4_465
U O6 2.322(9) 11_466
U O4 2.324(10) 10_556
U O4 2.324(10) .
U O3 2.547(11) .
O3 C1 1.443(15) 10_556
O3 C1 1.443(15) .
O4 C3 1.281(17) .
O5 C3 1.26(2) .
O6 C4 1.270(14) .
O6 U 2.322(9) 3_665
O7 C4 1.24(3) .
C1 C3 1.45(2) .
C1 C2 1.536(16) .
C2 C4 1.552(17) .
C2 C2 1.60(3) 10_556
N C9 1.48(2) .
N C7 1.49(3) .
N C5 1.49(2) .
C5 C6 1.52(3) .
C7 C8 1.51(5) .
C9 C10 1.52(5) .
O8 C11 1.31(4) .

loop_
_geom_hbond_atom_site_label_D
_geom_hbond_atom_site_label_H
_geom_hbond_atom_site_label_A
_geom_hbond_distance_DH
_geom_hbond_distance_HA
_geom_hbond_distance_DA
_geom_hbond_angle_DHA
N H0 O7 0.91 1.81 2.71(2) 168.2
